data_1545647
loop_
_publ_author_name
'Mohamed Abdelahi, Mohamed Mokhtar'
'El Bakri, Youness'
'Benchidmi, Mohammed'
'Essassi, El Mokhtar'
'Mague, Joel T.'

_publ_section_title
;
 Ethyl 2-(6-nitro-1<i>H</i>-indazol-1-yl)acetate
;
_journal_coeditor_code HB4127
_journal_issue 3
_journal_name_full IUCrData
_journal_page_first x170432
_journal_paper_doi 10.1107/S2414314617004321
_journal_volume 2
_journal_year 2017
_chemical_formula_iupac 'C11 H11 N3 O4'
_chemical_formula_moiety 'C11 H11 N3 O4'
_chemical_formula_sum 'C11 H11 N3 O4'
_chemical_formula_weight 249.23
_chemical_name_systematic
;
Ethyl 2-(6-nitro-1<i>H</i>-indazol-1-yl)acetate
;
_space_group_crystal_system monoclinic
_space_group_IT_number 14
_space_group_name_Hall '-P 2ybc'
_space_group_name_H-M_alt 'P 1 21/c 1'
_symmetry_space_group_name_Hall '-P 2ybc'
_symmetry_space_group_name_H-M 'P 1 21/c 1'
_atom_sites_solution_hydrogens mixed
_atom_sites_solution_primary direct
_atom_sites_solution_secondary difmap
_audit_creation_method SHELXL-2014/7
_cell_angle_alpha 90
_cell_angle_beta 90.7720(10)
_cell_angle_gamma 90
_cell_formula_units_Z 8
_cell_length_a 12.6867(6)
_cell_length_b 21.7492(10)
_cell_length_c 8.1393(4)
_cell_measurement_reflns_used 9337
_cell_measurement_temperature 100(2)
_cell_measurement_theta_max 29.1248
_cell_measurement_theta_min 2.4669
_cell_volume 2245.64(18)
_computing_cell_refinement
;
<i>SAINT</i> (Bruker, 2016)
;
_computing_data_collection
;
<i>APEX3</i> (Bruker, 2016)
;
_computing_data_reduction
;
<i>SAINT</i> (Bruker, 2016)
;
_computing_molecular_graphics
;
<i>DIAMOND</i> (Brandenburg & Putz, 2012)
;
_computing_publication_material
;
<i>SHELXTL</i> (Sheldrick, 2008)
;
_computing_structure_refinement
;
<i>SHELXL2014</i> (Sheldrick, 2015<i>b</i>)
;
_computing_structure_solution
;
<i>SHELXT</i> (Sheldrick, 2015<i>a</i>)
;
_diffrn_ambient_temperature 100(2)
_diffrn_detector_area_resol_mean 8.3333
_diffrn_measured_fraction_theta_full 0.996
_diffrn_measured_fraction_theta_max 0.995
_diffrn_measurement_device_type 'Bruker SMART APEX CCD'
_diffrn_measurement_method '\f and \w scans'
_diffrn_radiation_monochromator graphite
_diffrn_radiation_type MoK\a
_diffrn_radiation_wavelength 0.71073
_diffrn_reflns_av_R_equivalents 0.0287
_diffrn_reflns_limit_h_max 17
_diffrn_reflns_limit_h_min -17
_diffrn_reflns_limit_k_max 29
_diffrn_reflns_limit_k_min -29
_diffrn_reflns_limit_l_max 11
_diffrn_reflns_limit_l_min -11
_diffrn_reflns_number 43057
_diffrn_reflns_theta_full 29.200
_diffrn_reflns_theta_max 29.214
_diffrn_reflns_theta_min 1.605
_exptl_absorpt_coefficient_mu 0.115
_exptl_absorpt_correction_T_max 0.97
_exptl_absorpt_correction_T_min 0.88
_exptl_absorpt_correction_type multi-scan
_exptl_absorpt_process_details
;
(<i>SADABS</i>; Bruker, 2016)
;
_exptl_crystal_colour colourless
_exptl_crystal_density_diffrn 1.474
_exptl_crystal_density_method 'not measured'
_exptl_crystal_description block
_exptl_crystal_F_000 1040
_exptl_crystal_size_max 0.356
_exptl_crystal_size_mid 0.339
_exptl_crystal_size_min 0.293
_refine_diff_density_max 0.734
_refine_diff_density_min -0.489
_refine_ls_extinction_method none
_refine_ls_goodness_of_fit_ref 1.037
_refine_ls_hydrogen_treatment mixed
_refine_ls_matrix_type full
_refine_ls_number_parameters 387
_refine_ls_number_reflns 6063
_refine_ls_number_restraints 4
_refine_ls_restrained_S_all 1.037
_refine_ls_R_factor_all 0.0581
_refine_ls_R_factor_gt 0.0505
_refine_ls_shift/su_max 0.001
_refine_ls_shift/su_mean 0.000
_refine_ls_structure_factor_coef Fsqd
_refine_ls_weighting_details 'w=1/[\s^2^(Fo^2^)+(0.0762P)^2^+1.0750P] where P=(Fo^2^+2Fc^2^)/3'
_refine_ls_weighting_scheme calc
_refine_ls_wR_factor_gt 0.1376
_refine_ls_wR_factor_ref 0.1419
_reflns_number_gt 5118
_reflns_number_total 6063
_reflns_threshold_expression 'I > 2\s(I)'
_cod_data_source_file hb4127sup1.cif
_cod_data_source_block I
_cod_database_code 1545647
_shelx_space_group_comment
;
The symmetry employed for this shelxl refinement is uniquely defined
by the following loop, which should always be used as a source of
symmetry information in preference to the above space-group names.
They are only intended as comments.
;
_shelx_estimated_absorpt_t_min 0.960
_shelx_estimated_absorpt_t_max 0.967

loop_
_space_group_symop_operation_xyz
'x, y, z'
'-x, y+1/2, -z+1/2'
'-x, -y, -z'
'x, -y-1/2, z-1/2'

loop_
_atom_site_type_symbol
_atom_site_label
_atom_site_fract_x
_atom_site_fract_y
_atom_site_fract_z
_atom_site_U_iso_or_equiv
_atom_site_adp_type
_atom_site_calc_flag
_atom_site_occupancy
_atom_site_disorder_assembly
_atom_site_disorder_group
O O1 0.81992(8) 0.42860(5) -0.12528(12) 0.0269(2) Uani d 1 . .
O O2 0.77563(9) 0.35022(5) 0.04235(14) 0.0322(3) Uani d 1 . .
O O3 0.64535(9) 0.62390(5) 0.38381(12) 0.0283(2) Uani d 1 . .
O O4 0.65775(14) 0.71177(5) 0.26110(16) 0.0495(4) Uani d 1 . .
N N1 0.60290(10) 0.47079(6) -0.27310(14) 0.0245(3) Uani d 1 . .
N N2 0.61891(9) 0.47588(5) -0.10760(13) 0.0208(2) Uani d 1 . .
N N3 0.64742(10) 0.65568(6) 0.25929(15) 0.0268(3) Uani d 1 . .
C C1 0.62452(10) 0.53588(6) -0.05982(15) 0.0182(2) Uani d 1 . .
C C2 0.63799(10) 0.56187(6) 0.09626(15) 0.0192(2) Uani d 1 . .
H H2 0.6457(15) 0.5377(8) 0.190(2) 0.029(4) Uiso d 1 . .
C C3 0.63737(11) 0.62513(6) 0.09891(16) 0.0208(3) Uani d 1 . .
C C4 0.62617(12) 0.66290(6) -0.04148(17) 0.0241(3) Uani d 1 . .
H H4 0.6349(16) 0.7053(9) -0.030(2) 0.037(5) Uiso d 1 . .
C C5 0.61171(11) 0.63610(6) -0.19303(16) 0.0233(3) Uani d 1 . .
H H5 0.6059(16) 0.6620(9) -0.289(3) 0.041(5) Uiso d 1 . .
C C6 0.60950(10) 0.57158(6) -0.20334(16) 0.0206(3) Uani d 1 . .
C C7 0.59634(11) 0.52741(6) -0.33084(17) 0.0236(3) Uani d 1 . .
H H7 0.5823(14) 0.5319(8) -0.443(2) 0.027(4) Uiso d 1 . .
C C8 0.64448(11) 0.42197(6) -0.01384(16) 0.0219(3) Uani d 1 . .
H H8A 0.6341(15) 0.4315(8) 0.102(2) 0.028(5) Uiso d 1 . .
H H8B 0.5976(15) 0.3883(9) -0.042(2) 0.031(5) Uiso d 1 . .
C C9 0.75746(11) 0.40195(6) -0.04133(16) 0.0224(3) Uani d 1 . .
C C10 0.88276(14) 0.32649(10) 0.0339(3) 0.0346(6) Uani d 0.868(4) A 1
H H10A 0.9031 0.3064 0.1387 0.041 Uiso calc 0.868(4) A 1
H H10B 0.9330 0.3603 0.0126 0.041 Uiso calc 0.868(4) A 1
C C11 0.88417(17) 0.28034(10) -0.1055(3) 0.0441(5) Uani d 0.868(4) A 1
H H11A 0.9552 0.2632 -0.1154 0.066 Uiso calc 0.868(4) A 1
H H11B 0.8342 0.2471 -0.0829 0.066 Uiso calc 0.868(4) A 1
H H11C 0.8640 0.3008 -0.2085 0.066 Uiso calc 0.868(4) A 1
C C10A 0.8696(10) 0.3149(8) 0.0016(18) 0.0346(6) Uani d 0.132(4) A 2
H H10C 0.9307 0.3420 -0.0189 0.041 Uiso calc 0.132(4) A 2
H H10D 0.8572 0.2881 -0.0950 0.041 Uiso calc 0.132(4) A 2
C C11A 0.8842(11) 0.2779(6) 0.1580(18) 0.0441(5) Uani d 0.132(4) A 2
H H11D 0.9462 0.2513 0.1481 0.066 Uiso calc 0.132(4) A 2
H H11E 0.8943 0.3059 0.2513 0.066 Uiso calc 0.132(4) A 2
H H11F 0.8215 0.2525 0.1759 0.066 Uiso calc 0.132(4) A 2
O O5 0.67001(8) 0.42925(5) 0.37686(12) 0.0295(2) Uani d 1 . .
O O6 0.71450(8) 0.35019(5) 0.54310(14) 0.0292(2) Uani d 1 . .
O O7 0.86504(9) 0.62072(5) 0.88507(12) 0.0294(2) Uani d 1 . .
O O8 0.88491(12) 0.70869(5) 0.76740(15) 0.0436(3) Uani d 1 . .
N N4 0.88917(10) 0.46774(6) 0.22757(14) 0.0262(3) Uani d 1 . .
N N5 0.87470(10) 0.47329(5) 0.39238(13) 0.0224(2) Uani d 1 . .
N N6 0.87448(10) 0.65280(6) 0.76228(15) 0.0263(3) Uani d 1 . .
C C12 0.87643(10) 0.53326(6) 0.44106(15) 0.0195(2) Uani d 1 . .
C C13 0.86738(10) 0.55951(6) 0.59710(16) 0.0205(3) Uani d 1 . .
H H13 0.8557(15) 0.5355(9) 0.695(2) 0.031(5) Uiso d 1 . .
C C14 0.87669(11) 0.62260(6) 0.60066(16) 0.0217(3) Uani d 1 . .
C C15 0.89048(11) 0.66004(7) 0.46108(17) 0.0246(3) Uani d 1 . .
H H15 0.8910(15) 0.7031(9) 0.475(2) 0.034(5) Uiso d 1 . .
C C16 0.89977(11) 0.63290(7) 0.30910(17) 0.0246(3) Uani d 1 . .
H H16 0.9084(15) 0.6583(9) 0.213(2) 0.033(5) Uiso d 1 . .
C C17 0.89463(10) 0.56863(6) 0.29821(16) 0.0218(3) Uani d 1 . .
C C18 0.90165(12) 0.52423(7) 0.17054(17) 0.0254(3) Uani d 1 . .
H H18 0.9121(14) 0.5306(8) 0.053(2) 0.028(4) Uiso d 1 . .
C C19 0.84767(11) 0.41988(6) 0.48619(17) 0.0228(3) Uani d 1 . .
H H19A 0.8913(15) 0.3865(8) 0.454(2) 0.029(5) Uiso d 1 . .
H H19B 0.8583(15) 0.4300(8) 0.599(2) 0.031(5) Uiso d 1 . .
C C20 0.73319(11) 0.40177(6) 0.45991(16) 0.0228(3) Uani d 1 . .
C C21 0.60636(16) 0.3281(2) 0.5411(7) 0.0356(9) Uani d 0.839(4) B 1
H H21A 0.5859 0.3144 0.4292 0.043 Uiso calc 0.839(4) B 1
H H21B 0.5578 0.3613 0.5747 0.043 Uiso calc 0.839(4) B 1
C C22 0.60087(18) 0.27658(10) 0.6565(3) 0.0471(6) Uani d 0.839(4) B 1
H H22A 0.5287 0.2605 0.6581 0.071 Uiso calc 0.839(4) B 1
H H22B 0.6491 0.2440 0.6218 0.071 Uiso calc 0.839(4) B 1
H H22C 0.6211 0.2907 0.7668 0.071 Uiso calc 0.839(4) B 1
C C21A 0.6069(5) 0.3291(13) 0.515(5) 0.0356(9) Uani d 0.161(4) B 2
H H21C 0.5626 0.3635 0.4748 0.043 Uiso calc 0.161(4) B 2
H H21D 0.5770 0.3140 0.6197 0.043 Uiso calc 0.161(4) B 2
C C22A 0.6082(10) 0.2795(5) 0.3940(17) 0.0471(6) Uani d 0.161(4) B 2
H H22D 0.5362 0.2648 0.3741 0.071 Uiso calc 0.161(4) B 2
H H22E 0.6375 0.2949 0.2911 0.071 Uiso calc 0.161(4) B 2
H H22F 0.6519 0.2456 0.4356 0.071 Uiso calc 0.161(4) B 2

loop_
_atom_site_aniso_label
_atom_site_aniso_U_11
_atom_site_aniso_U_22
_atom_site_aniso_U_33
_atom_site_aniso_U_12
_atom_site_aniso_U_13
_atom_site_aniso_U_23
O1 0.0284(5) 0.0334(5) 0.0190(5) -0.0052(4) 0.0020(4) 0.0006(4)
O2 0.0282(5) 0.0275(5) 0.0409(6) 0.0012(4) 0.0003(4) 0.0103(5)
O3 0.0321(5) 0.0345(6) 0.0182(5) -0.0012(4) 0.0016(4) -0.0021(4)
O4 0.0907(11) 0.0236(6) 0.0339(6) 0.0080(6) -0.0098(7) -0.0083(5)
N1 0.0312(6) 0.0272(6) 0.0149(5) -0.0031(5) -0.0008(4) -0.0021(4)
N2 0.0284(6) 0.0195(5) 0.0144(5) -0.0010(4) 0.0000(4) -0.0002(4)
N3 0.0322(6) 0.0256(6) 0.0224(6) 0.0041(5) -0.0016(5) -0.0048(4)
C1 0.0180(6) 0.0199(6) 0.0168(6) -0.0002(4) 0.0009(4) 0.0002(4)
C2 0.0192(6) 0.0222(6) 0.0162(5) 0.0015(5) 0.0006(4) 0.0001(5)
C3 0.0226(6) 0.0225(6) 0.0174(6) 0.0021(5) -0.0002(5) -0.0025(5)
C4 0.0284(7) 0.0191(6) 0.0247(7) 0.0030(5) -0.0001(5) 0.0015(5)
C5 0.0269(7) 0.0229(6) 0.0201(6) 0.0032(5) -0.0010(5) 0.0047(5)
C6 0.0213(6) 0.0234(6) 0.0170(6) 0.0010(5) -0.0007(4) 0.0014(5)
C7 0.0271(7) 0.0270(7) 0.0166(6) -0.0014(5) -0.0017(5) 0.0004(5)
C8 0.0280(7) 0.0190(6) 0.0188(6) -0.0020(5) 0.0022(5) 0.0019(5)
C9 0.0270(7) 0.0216(6) 0.0185(6) -0.0030(5) -0.0020(5) -0.0010(5)
C10 0.0264(9) 0.0316(11) 0.0456(13) 0.0033(8) -0.0056(8) 0.0035(8)
C11 0.0350(10) 0.0347(10) 0.0628(14) 0.0049(8) 0.0066(9) 0.0013(9)
C10A 0.0264(9) 0.0316(11) 0.0456(13) 0.0033(8) -0.0056(8) 0.0035(8)
C11A 0.0350(10) 0.0347(10) 0.0628(14) 0.0049(8) 0.0066(9) 0.0013(9)
O5 0.0282(5) 0.0416(6) 0.0187(5) 0.0091(4) -0.0018(4) -0.0010(4)
O6 0.0242(5) 0.0247(5) 0.0387(6) -0.0009(4) -0.0010(4) 0.0017(4)
O7 0.0349(6) 0.0348(6) 0.0186(5) -0.0003(4) 0.0004(4) -0.0011(4)
O8 0.0711(9) 0.0262(6) 0.0336(6) -0.0073(6) 0.0047(6) -0.0067(5)
N4 0.0318(6) 0.0309(6) 0.0158(5) 0.0047(5) 0.0009(4) -0.0017(4)
N5 0.0287(6) 0.0236(6) 0.0150(5) 0.0018(4) 0.0004(4) -0.0003(4)
N6 0.0286(6) 0.0279(6) 0.0224(6) -0.0026(5) 0.0002(4) -0.0031(5)
C12 0.0181(6) 0.0236(6) 0.0167(6) 0.0010(5) -0.0008(4) 0.0010(5)
C13 0.0194(6) 0.0256(6) 0.0165(6) -0.0007(5) 0.0001(4) 0.0013(5)
C14 0.0212(6) 0.0257(6) 0.0183(6) -0.0007(5) -0.0001(5) -0.0007(5)
C15 0.0260(7) 0.0237(6) 0.0239(6) -0.0037(5) -0.0016(5) 0.0029(5)
C16 0.0252(7) 0.0288(7) 0.0198(6) -0.0032(5) 0.0001(5) 0.0059(5)
C17 0.0203(6) 0.0281(7) 0.0170(6) -0.0001(5) 0.0002(4) 0.0022(5)
C18 0.0279(7) 0.0318(7) 0.0167(6) 0.0022(5) 0.0019(5) 0.0005(5)
C19 0.0260(7) 0.0220(6) 0.0205(6) 0.0018(5) -0.0025(5) 0.0016(5)
C20 0.0258(6) 0.0247(6) 0.0178(6) 0.0041(5) 0.0008(5) -0.0047(5)
C21 0.0257(7) 0.0354(8) 0.046(3) -0.0060(6) 0.0007(7) -0.0052(12)
C22 0.0375(11) 0.0325(10) 0.0713(16) -0.0068(8) 0.0078(10) -0.0046(10)
C21A 0.0257(7) 0.0354(8) 0.046(3) -0.0060(6) 0.0007(7) -0.0052(12)
C22A 0.0375(11) 0.0325(10) 0.0713(16) -0.0068(8) 0.0078(10) -0.0046(10)

loop_
_atom_type_symbol
_atom_type_description
_atom_type_scat_dispersion_real
_atom_type_scat_dispersion_imag
_atom_type_scat_source
C C 0.0033 0.0016 'International Tables Vol C Tables 4.2.6.8 and 6.1.1.4'
H H 0.0000 0.0000 'International Tables Vol C Tables 4.2.6.8 and 6.1.1.4'
N N 0.0061 0.0033 'International Tables Vol C Tables 4.2.6.8 and 6.1.1.4'
O O 0.0106 0.0060 'International Tables Vol C Tables 4.2.6.8 and 6.1.1.4'

loop_
_geom_angle_atom_site_label_1
_geom_angle_atom_site_label_2
_geom_angle_atom_site_label_3
_geom_angle
C9 O2 C10 115.45(14)
C9 O2 C10A 117.6(6)
C7 N1 N2 106.48(11)
C1 N2 N1 111.47(11)
C1 N2 C8 128.34(11)
N1 N2 C8 119.27(11)
O4 N3 O3 123.60(12)
O4 N3 C3 117.93(12)
O3 N3 C3 118.47(12)
N2 C1 C2 130.63(12)
N2 C1 C6 106.51(11)
C2 C1 C6 122.82(12)
C3 C2 C1 114.69(12)
C3 C2 H2 123.5(11)
C1 C2 H2 121.8(11)
C2 C3 C4 124.69(12)
C2 C3 N3 117.76(11)
C4 C3 N3 117.55(12)
C5 C4 C3 119.35(12)
C5 C4 H4 121.6(13)
C3 C4 H4 118.8(13)
C4 C5 C6 118.63(12)
C4 C5 H5 119.1(12)
C6 C5 H5 122.2(12)
C5 C6 C1 119.77(12)
C5 C6 C7 136.03(12)
C1 C6 C7 104.19(11)
N1 C7 C6 111.35(12)
N1 C7 H7 117.2(11)
C6 C7 H7 131.5(11)
N2 C8 C9 111.32(11)
N2 C8 H8A 108.0(11)
C9 C8 H8A 110.1(11)
N2 C8 H8B 111.0(11)
C9 C8 H8B 109.0(11)
H8A C8 H8B 107.4(15)
O1 C9 O2 125.89(13)
O1 C9 C8 125.21(13)
O2 C9 C8 108.90(11)
O2 C10 C11 106.90(16)
O2 C10 H10A 110.3
C11 C10 H10A 110.3
O2 C10 H10B 110.3
C11 C10 H10B 110.3
H10A C10 H10B 108.6
C10 C11 H11A 109.5
C10 C11 H11B 109.5
H11A C11 H11B 109.5
C10 C11 H11C 109.5
H11A C11 H11C 109.5
H11B C11 H11C 109.5
O2 C10A C11A 100.4(8)
O2 C10A H10C 111.7
C11A C10A H10C 111.7
O2 C10A H10D 111.7
C11A C10A H10D 111.7
H10C C10A H10D 109.5
C10A C11A H11D 109.5
C10A C11A H11E 109.5
H11D C11A H11E 109.5
C10A C11A H11F 109.5
H11D C11A H11F 109.5
H11E C11A H11F 109.5
C20 O6 C21 116.5(3)
C20 O6 C21A 111.1(18)
C18 N4 N5 106.36(11)
N4 N5 C12 111.67(11)
N4 N5 C19 119.28(11)
C12 N5 C19 128.55(11)
O8 N6 O7 123.33(13)
O8 N6 C14 118.08(12)
O7 N6 C14 118.56(12)
N5 C12 C13 130.79(12)
N5 C12 C17 106.46(11)
C13 C12 C17 122.70(12)
C14 C13 C12 114.69(12)
C14 C13 H13 122.3(11)
C12 C13 H13 123.0(11)
C13 C14 C15 124.72(12)
C13 C14 N6 117.45(12)
C15 C14 N6 117.81(12)
C16 C15 C14 119.28(13)
C16 C15 H15 122.0(12)
C14 C15 H15 118.7(12)
C15 C16 C17 118.66(12)
C15 C16 H16 119.7(11)
C17 C16 H16 121.6(11)
C16 C17 C12 119.86(12)
C16 C17 C18 136.04(12)
C12 C17 C18 104.10(12)
N4 C18 C17 111.41(12)
N4 C18 H18 119.5(10)
C17 C18 H18 129.1(10)
N5 C19 C20 111.74(11)
N5 C19 H19A 109.1(11)
C20 C19 H19A 108.9(11)
N5 C19 H19B 107.1(11)
C20 C19 H19B 108.6(12)
H19A C19 H19B 111.4(16)
O5 C20 O6 125.64(14)
O5 C20 C19 125.50(13)
O6 C20 C19 108.86(11)
O6 C21 C22 107.4(4)
O6 C21 H21A 110.2
C22 C21 H21A 110.2
O6 C21 H21B 110.2
C22 C21 H21B 110.2
H21A C21 H21B 108.5
C21 C22 H22A 109.5
C21 C22 H22B 109.5
H22A C22 H22B 109.5
C21 C22 H22C 109.5
H22A C22 H22C 109.5
H22B C22 H22C 109.5
O6 C21A C22A 108.5(9)
O6 C21A H21C 110.0
C22A C21A H21C 110.0
O6 C21A H21D 110.0
C22A C21A H21D 110.0
H21C C21A H21D 108.4
C21A C22A H22D 109.5
C21A C22A H22E 109.5
H22D C22A H22E 109.5
C21A C22A H22F 109.5
H22D C22A H22F 109.5
H22E C22A H22F 109.5

loop_
_geom_bond_atom_site_label_1
_geom_bond_atom_site_label_2
_geom_bond_distance
O1 C9 1.2023(17)
O2 C9 1.3335(17)
O2 C10 1.456(2)
O2 C10A 1.460(3)
O3 N3 1.2274(16)
O4 N3 1.2270(17)
N1 C7 1.3204(18)
N1 N2 1.3640(15)
N2 C1 1.3632(16)
N2 C8 1.4337(17)
N3 C3 1.4687(17)
C1 C2 1.3988(17)
C1 C6 1.4135(17)
C2 C3 1.3761(18)
C2 H2 0.930(19)
C3 C4 1.4129(18)
C4 C5 1.3744(19)
C4 H4 0.93(2)
C5 C6 1.4059(18)
C5 H5 0.96(2)
C6 C7 1.4223(19)
C7 H7 0.934(19)
C8 C9 1.518(2)
C8 H8A 0.978(19)
C8 H8B 0.969(19)
C10 C11 1.515(3)
C10 H10A 0.9900
C10 H10B 0.9900
C11 H11A 0.9800
C11 H11B 0.9800
C11 H11C 0.9800
C10A C11A 1.517(4)
C10A H10C 0.9900
C10A H10D 0.9900
C11A H11D 0.9800
C11A H11E 0.9800
C11A H11F 0.9800
O5 C20 1.2007(17)
O6 C20 1.3333(18)
O6 C21 1.454(2)
O6 C21A 1.454(3)
O7 N6 1.2261(16)
O8 N6 1.2233(17)
N4 C18 1.3235(19)
N4 N5 1.3617(15)
N5 C12 1.3631(17)
N5 C19 1.4343(17)
N6 C14 1.4710(17)
C12 C13 1.3986(18)
C12 C17 1.4158(18)
C13 C14 1.3776(19)
C13 H13 0.97(2)
C14 C15 1.4106(19)
C15 C16 1.377(2)
C15 H15 0.94(2)
C16 C17 1.402(2)
C16 H16 0.97(2)
C17 C18 1.4223(19)
C18 H18 0.975(19)
C19 C20 1.517(2)
C19 H19A 0.952(19)
C19 H19B 0.95(2)
C21 C22 1.464(7)
C21 H21A 0.9900
C21 H21B 0.9900
C22 H22A 0.9800
C22 H22B 0.9800
C22 H22C 0.9800
C21A C22A 1.464(8)
C21A H21C 0.9900
C21A H21D 0.9900
C22A H22D 0.9800
C22A H22E 0.9800
C22A H22F 0.9800

loop_
_geom_hbond_atom_site_label_D
_geom_hbond_atom_site_label_H
_geom_hbond_atom_site_label_A
_geom_hbond_site_symmetry_A
_geom_hbond_distance_DH
_geom_hbond_distance_HA
_geom_hbond_distance_DA
_geom_hbond_angle_DHA
C4 H4 O4 4_575 0.93(2) 2.50(2) 3.1923(18) 131.3(16)
C7 H7 O3 1_554 0.934(19) 2.579(18) 3.1973(17) 124.0(14)
C8 H8A O5 . 0.978(19) 2.276(19) 3.1960(17) 156.4(15)
C15 H15 O8 4_575 0.94(2) 2.55(2) 3.2616(18) 132.0(16)
C18 H18 O7 1_554 0.975(19) 2.461(18) 3.1606(18) 128.5(14)
C19 H19B O1 1_556 0.95(2) 2.30(2) 3.1923(17) 155.2(16)
C21 H21B O3 3_666 0.99 2.62 3.423(3) 138
C22 H22A O4 3_666 0.98 2.54 3.367(3) 142

loop_
_geom_torsion_atom_site_label_1
_geom_torsion_atom_site_label_2
_geom_torsion_atom_site_label_3
_geom_torsion_atom_site_label_4
_geom_torsion
C7 N1 N2 C1 -1.11(16)
C7 N1 N2 C8 -171.01(12)
N1 N2 C1 C2 178.65(13)
C8 N2 C1 C2 -12.6(2)
N1 N2 C1 C6 0.96(15)
C8 N2 C1 C6 169.71(13)
N2 C1 C2 C3 -178.47(13)
C6 C1 C2 C3 -1.11(19)
C1 C2 C3 C4 -1.1(2)
C1 C2 C3 N3 177.93(11)
O4 N3 C3 C2 172.69(14)
O3 N3 C3 C2 -7.12(19)
O4 N3 C3 C4 -8.2(2)
O3 N3 C3 C4 171.97(13)
C2 C3 C4 C5 2.0(2)
N3 C3 C4 C5 -177.05(13)
C3 C4 C5 C6 -0.6(2)
C4 C5 C6 C1 -1.5(2)
C4 C5 C6 C7 179.59(15)
N2 C1 C6 C5 -179.67(12)
C2 C1 C6 C5 2.4(2)
N2 C1 C6 C7 -0.43(14)
C2 C1 C6 C7 -178.35(12)
N2 N1 C7 C6 0.81(16)
C5 C6 C7 N1 178.80(15)
C1 C6 C7 N1 -0.24(16)
C1 N2 C8 C9 -93.57(16)
N1 N2 C8 C9 74.42(15)
C10 O2 C9 O1 2.6(2)
C10A O2 C9 O1 -14.8(9)
C10 O2 C9 C8 -177.49(14)
C10A O2 C9 C8 165.1(9)
N2 C8 C9 O1 2.76(19)
N2 C8 C9 O2 -177.16(11)
C9 O2 C10 C11 -93.65(18)
C9 O2 C10A C11A 158.7(8)
C18 N4 N5 C12 0.83(16)
C18 N4 N5 C19 173.37(12)
N4 N5 C12 C13 -178.31(13)
C19 N5 C12 C13 10.0(2)
N4 N5 C12 C17 -0.81(15)
C19 N5 C12 C17 -172.49(13)
N5 C12 C13 C14 177.68(13)
C17 C12 C13 C14 0.53(19)
C12 C13 C14 C15 2.2(2)
C12 C13 C14 N6 -176.32(11)
O8 N6 C14 C13 178.48(14)
O7 N6 C14 C13 0.33(19)
O8 N6 C14 C15 -0.2(2)
O7 N6 C14 C15 -178.31(13)
C13 C14 C15 C16 -2.7(2)
N6 C14 C15 C16 175.82(13)
C14 C15 C16 C17 0.3(2)
C15 C16 C17 C12 2.2(2)
C15 C16 C17 C18 -179.10(15)
N5 C12 C17 C16 179.50(12)
C13 C12 C17 C16 -2.7(2)
N5 C12 C17 C18 0.46(14)
C13 C12 C17 C18 178.21(12)
N5 N4 C18 C17 -0.51(16)
C16 C17 C18 N4 -178.77(16)
C12 C17 C18 N4 0.04(16)
N4 N5 C19 C20 -75.60(15)
C12 N5 C19 C20 95.53(16)
C21 O6 C20 O5 -4.4(2)
C21A O6 C20 O5 2.4(8)
C21 O6 C20 C19 176.02(17)
C21A O6 C20 C19 -177.2(8)
N5 C19 C20 O5 -2.82(19)
N5 C19 C20 O6 176.73(11)
C20 O6 C21 C22 -172.46(17)
C20 O6 C21A C22A 100(2)

_cod_database_fobs_code 1545647
